data_7061006
loop_
_publ_author_name
'Grybauskait\.e-Kaminskien\.e, Gintar\.e'
'Dudkait\.e, Vygail\.e'
'Bagd\<zi\=unas, Gintautas'

_publ_section_title
;
 Photophysical and semiconducting properties of isomeric
 triphenylimidazole derivatives with a benzophenone moiety
;
_journal_issue 42
_journal_name_full 'New Journal of Chemistry'
_journal_page_first 19746
_journal_page_last 19754
_journal_paper_doi 10.1039/D1NJ02149D
_journal_volume 45
_journal_year 2021
_chemical_formula_moiety 'C34 H24 N2 O'
_chemical_formula_sum 'C34 H24 N2 O'
_chemical_formula_weight 476.58
_chemical_melting_point 453
_chemical_name_systematic phenyl(3-(2,4,5-triphenyl-1H-imidazol-1-yl)phenyl)methanone
_space_group_IT_number 2
_space_group_name_Hall '-P 1'
_space_group_name_H-M_alt 'P -1'
_symmetry_cell_setting triclinic
_symmetry_Int_Tables_number 2
_symmetry_space_group_name_Hall '-P 1'
_symmetry_space_group_name_H-M 'P -1'
_atom_sites_solution_hydrogens geom
_atom_sites_solution_primary direct
_atom_sites_solution_secondary difmap
_audit_update_record
;
2021-02-07 deposited with the CCDC.	2021-09-20 downloaded from the CCDC.
;
_cell_angle_alpha 99.133(17)
_cell_angle_beta 99.016(17)
_cell_angle_gamma 92.7263(10)
_cell_formula_units_Z 2
_cell_length_a 10.211(12)
_cell_length_b 10.579(12)
_cell_length_c 12.370(13)
_cell_measurement_reflns_used 2489
_cell_measurement_temperature 293
_cell_measurement_theta_max 27.50
_cell_measurement_theta_min 3.20
_cell_volume 1299(3)
_computing_cell_refinement 'CrystalClear-SM Expert 2.0 r15'
_computing_data_collection 'CrystalClear-SM Expert 2.0 r15 (Rigaku, 2011)'
_computing_data_reduction 'CrystalClear-SM Expert 2.0 r15'
_computing_molecular_graphics 'CrystalStructure 4.0'
_computing_publication_material 'CrystalStructure 4.0 (Rigaku, 2010)'
_computing_structure_refinement 'SHELXL97 (Sheldrick, 2008)'
_computing_structure_solution 'SHELXS97 (Sheldrick, 2008)'
_diffrn_ambient_temperature 293
_diffrn_detector_area_resol_mean 6.827
_diffrn_measured_fraction_theta_full 0.989
_diffrn_measured_fraction_theta_max 0.989
_diffrn_measurement_device_type 'Rigaku XtaLAB mini'
_diffrn_measurement_method \w
_diffrn_radiation_type 'Mo K\a'
_diffrn_radiation_wavelength 0.71075
_diffrn_reflns_av_R_equivalents 0.0446
_diffrn_reflns_limit_h_max 13
_diffrn_reflns_limit_h_min -13
_diffrn_reflns_limit_k_max 13
_diffrn_reflns_limit_k_min -13
_diffrn_reflns_limit_l_max 16
_diffrn_reflns_limit_l_min -16
_diffrn_reflns_number 13514
_diffrn_reflns_theta_full 27.68
_diffrn_reflns_theta_max 27.69
_diffrn_standards_number 0
_exptl_absorpt_coefficient_mu 0.073
_exptl_absorpt_correction_T_max 0.992
_exptl_absorpt_correction_T_min 0.788
_exptl_absorpt_correction_type multi-scan
_exptl_absorpt_process_details 'REQAB (Rigaku, 1998)'
_exptl_crystal_colour colorless
_exptl_crystal_density_diffrn 1.218
_exptl_crystal_density_method 'not measured'
_exptl_crystal_description prism
_exptl_crystal_F_000 500.00
_exptl_crystal_preparation Luminescent
_exptl_crystal_recrystallization_method 'Re-crystallisation from solvent: isopropanol and DMF'
_exptl_crystal_size_max 0.480
_exptl_crystal_size_mid 0.300
_exptl_crystal_size_min 0.110
_refine_diff_density_max 0.250
_refine_diff_density_min -0.190
_refine_ls_extinction_method none
_refine_ls_goodness_of_fit_ref 0.972
_refine_ls_hydrogen_treatment constr
_refine_ls_number_parameters 334
_refine_ls_number_reflns 6020
_refine_ls_number_restraints 0
_refine_ls_R_factor_gt 0.0589
_refine_ls_shift/su_max 0.000
_refine_ls_structure_factor_coef Fsqd
_refine_ls_weighting_details 'w = 1/[\s^2^(Fo^2^)+(0.0803P)^2^+0.0000P] where P=(Fo^2^+2Fc^2^)/3'
_refine_ls_weighting_scheme calc
_refine_ls_wR_factor_ref 0.1772
_reflns_number_gt 3598
_reflns_number_total 6020
_reflns_threshold_expression F^2^>2.0\s(F^2^)
_cod_data_source_file d1nj02149d2.cif
_cod_data_source_block GG32_2m
_cod_depositor_comments 'Adding full bibliography for 7061005--7061006.cif.'
_cod_database_code 7061006

loop_
_symmetry_equiv_pos_site_id
_symmetry_equiv_pos_as_xyz
1 +X,+Y,+Z
2 -X,-Y,-Z

loop_
_atom_site_label
_atom_site_type_symbol
_atom_site_fract_x
_atom_site_fract_y
_atom_site_fract_z
_atom_site_U_iso_or_equiv
_atom_site_adp_type
_atom_site_occupancy
_atom_site_symmetry_multiplicity
_atom_site_calc_flag
_atom_site_refinement_flags
_atom_site_disorder_assembly
_atom_site_disorder_group
O1 O -0.1730(2) 0.4805(3) 0.22235(16) 0.1160(8) Uani 1.0 2 d . . .
N1 N 0.23970(14) 0.90539(13) 0.42615(11) 0.0487(4) Uani 1.0 2 d . . .
N2 N 0.29790(15) 1.10893(15) 0.50182(12) 0.0544(4) Uani 1.0 2 d . . .
C1 C 0.17401(18) 0.98867(17) 0.61295(14) 0.0519(4) Uani 1.0 2 d . . .
C2 C 0.05940(19) 0.90990(19) 0.60866(16) 0.0596(5) Uani 1.0 2 d . . .
C3 C 0.0062(3) 0.9024(3) 0.70393(19) 0.0706(6) Uani 1.0 2 d . . .
C4 C 0.0656(3) 0.9725(3) 0.80452(19) 0.0760(7) Uani 1.0 2 d . . .
C5 C 0.1777(3) 1.0532(3) 0.80982(17) 0.0712(6) Uani 1.0 2 d . . .
C6 C 0.2312(2) 1.06111(19) 0.71469(15) 0.0614(5) Uani 1.0 2 d . . .
C7 C 0.23599(17) 1.00134(17) 0.51496(14) 0.0506(4) Uani 1.0 2 d . . .
C8 C 0.30836(17) 0.95690(17) 0.35278(14) 0.0495(4) Uani 1.0 2 d . . .
C9 C 0.34314(17) 1.08285(17) 0.40124(14) 0.0514(5) Uani 1.0 2 d . . .
C10 C 0.33476(18) 0.88012(18) 0.24866(14) 0.0530(5) Uani 1.0 2 d . . .
C11 C 0.2979(3) 0.9211(3) 0.14710(16) 0.0677(6) Uani 1.0 2 d . . .
C12 C 0.3259(3) 0.8511(3) 0.05043(18) 0.0860(8) Uani 1.0 2 d . . .
C13 C 0.3868(4) 0.7387(3) 0.0531(2) 0.0973(9) Uani 1.0 2 d . . .
C14 C 0.4236(3) 0.6978(3) 0.1528(2) 0.0897(8) Uani 1.0 2 d . . .
C15 C 0.3993(3) 0.7683(2) 0.25003(18) 0.0679(6) Uani 1.0 2 d . . .
C16 C 0.41611(17) 1.18482(18) 0.36078(15) 0.0529(5) Uani 1.0 2 d . . .
C17 C 0.3930(2) 1.31184(19) 0.39382(17) 0.0650(6) Uani 1.0 2 d . . .
C18 C 0.4593(3) 1.4102(3) 0.35805(19) 0.0737(6) Uani 1.0 2 d . . .
C19 C 0.5514(3) 1.3837(3) 0.28933(18) 0.0734(7) Uani 1.0 2 d . . .
C20 C 0.5767(2) 1.2577(3) 0.25595(17) 0.0706(6) Uani 1.0 2 d . . .
C21 C 0.50953(19) 1.1590(2) 0.29065(16) 0.0615(5) Uani 1.0 2 d . . .
C22 C 0.18037(17) 0.77557(16) 0.40711(14) 0.0477(4) Uani 1.0 2 d . . .
C23 C 0.07860(17) 0.73667(17) 0.31916(14) 0.0503(4) Uani 1.0 2 d . . .
C24 C 0.02122(19) 0.61112(19) 0.30087(15) 0.0566(5) Uani 1.0 2 d . . .
C25 C 0.0661(3) 0.52878(19) 0.37405(17) 0.0644(6) Uani 1.0 2 d . . .
C26 C 0.1682(3) 0.5692(2) 0.46067(17) 0.0651(6) Uani 1.0 2 d . . .
C27 C 0.22730(19) 0.69237(19) 0.47727(15) 0.0580(5) Uani 1.0 2 d . . .
C28 C -0.0925(2) 0.5642(3) 0.21013(18) 0.0694(6) Uani 1.0 2 d . . .
C29 C -0.1092(2) 0.61574(19) 0.10336(16) 0.0619(5) Uani 1.0 2 d . . .
C30 C -0.0023(3) 0.66027(19) 0.06005(16) 0.0639(5) Uani 1.0 2 d . . .
C31 C -0.0230(3) 0.6985(3) -0.04268(19) 0.0820(7) Uani 1.0 2 d . . .
C32 C -0.1490(4) 0.6953(3) -0.1003(3) 0.1045(10) Uani 1.0 2 d . . .
C33 C -0.2556(4) 0.6519(4) -0.0579(3) 0.1116(11) Uani 1.0 2 d . . .
C34 C -0.2357(3) 0.6115(3) 0.0429(3) 0.0878(8) Uani 1.0 2 d . . .
H2 H 0.0183 0.8619 0.5412 0.0716 Uiso 1.0 2 calc R . .
H3 H -0.0705 0.8495 0.6999 0.0847 Uiso 1.0 2 calc R . .
H4 H 0.0306 0.9656 0.8685 0.0912 Uiso 1.0 2 calc R . .
H5 H 0.2173 1.1021 0.8773 0.0855 Uiso 1.0 2 calc R . .
H6 H 0.3065 1.1158 0.7189 0.0736 Uiso 1.0 2 calc R . .
H11 H 0.2542 0.9959 0.1445 0.0812 Uiso 1.0 2 calc R . .
H12 H 0.3033 0.8802 -0.0166 0.1032 Uiso 1.0 2 calc R . .
H13 H 0.4032 0.6902 -0.0124 0.1168 Uiso 1.0 2 calc R . .
H14 H 0.4654 0.6218 0.1545 0.1077 Uiso 1.0 2 calc R . .
H15 H 0.4264 0.7405 0.3171 0.0815 Uiso 1.0 2 calc R . .
H17 H 0.3317 1.3314 0.4410 0.0780 Uiso 1.0 2 calc R . .
H18 H 0.4415 1.4948 0.3807 0.0885 Uiso 1.0 2 calc R . .
H19 H 0.5963 1.4500 0.2655 0.0881 Uiso 1.0 2 calc R . .
H20 H 0.6394 1.2391 0.2098 0.0847 Uiso 1.0 2 calc R . .
H21 H 0.5268 1.0745 0.2670 0.0738 Uiso 1.0 2 calc R . .
H23 H 0.0484 0.7936 0.2724 0.0603 Uiso 1.0 2 calc R . .
H25 H 0.0265 0.4459 0.3640 0.0772 Uiso 1.0 2 calc R . .
H26 H 0.1979 0.5132 0.5085 0.0782 Uiso 1.0 2 calc R . .
H27 H 0.2979 0.7191 0.5350 0.0696 Uiso 1.0 2 calc R . .
H30 H 0.0834 0.6645 0.1000 0.0766 Uiso 1.0 2 calc R . .
H31 H 0.0490 0.7264 -0.0726 0.0984 Uiso 1.0 2 calc R . .
H32 H -0.1625 0.7228 -0.1687 0.1254 Uiso 1.0 2 calc R . .
H33 H -0.3412 0.6498 -0.0974 0.1339 Uiso 1.0 2 calc R . .
H34 H -0.3080 0.5808 0.0709 0.1054 Uiso 1.0 2 calc R . .

loop_
_atom_site_aniso_label
_atom_site_aniso_U_11
_atom_site_aniso_U_22
_atom_site_aniso_U_33
_atom_site_aniso_U_12
_atom_site_aniso_U_13
_atom_site_aniso_U_23
O1 0.0982(13) 0.1438(18) 0.0984(14) -0.0649(13) 0.0052(11) 0.0304(12)
N1 0.0526(8) 0.0480(8) 0.0432(8) 0.0024(7) 0.0039(6) 0.0053(6)
N2 0.0539(9) 0.0546(9) 0.0524(9) 0.0008(7) 0.0095(7) 0.0028(7)
C1 0.0542(10) 0.0547(10) 0.0484(10) 0.0115(8) 0.0094(8) 0.0104(8)
C2 0.0586(11) 0.0648(12) 0.0578(12) 0.0092(10) 0.0128(9) 0.0129(9)
C3 0.0689(13) 0.0751(14) 0.0777(15) 0.0142(11) 0.0268(12) 0.0254(12)
C4 0.0965(17) 0.0807(15) 0.0638(14) 0.0285(14) 0.0328(13) 0.0259(12)
C5 0.0943(17) 0.0692(13) 0.0508(12) 0.0217(12) 0.0123(11) 0.0067(10)
C6 0.0701(13) 0.0613(12) 0.0517(11) 0.0093(10) 0.0093(10) 0.0062(9)
C7 0.0489(10) 0.0549(10) 0.0454(10) 0.0030(8) 0.0047(8) 0.0043(8)
C8 0.0481(9) 0.0539(10) 0.0461(10) 0.0047(8) 0.0082(8) 0.0072(8)
C9 0.0488(10) 0.0534(10) 0.0500(10) 0.0027(8) 0.0077(8) 0.0036(8)
C10 0.0529(10) 0.0571(11) 0.0477(10) 0.0004(9) 0.0097(8) 0.0044(8)
C11 0.0766(14) 0.0746(14) 0.0522(12) 0.0118(11) 0.0092(10) 0.0117(10)
C12 0.110(2) 0.1014(19) 0.0494(13) 0.0143(16) 0.0200(13) 0.0120(12)
C13 0.138(3) 0.0909(19) 0.0678(16) 0.0214(18) 0.0427(16) -0.0017(14)
C14 0.124(3) 0.0726(15) 0.0857(17) 0.0330(15) 0.0499(16) 0.0135(13)
C15 0.0836(15) 0.0624(12) 0.0660(13) 0.0182(11) 0.0278(11) 0.0166(10)
C16 0.0466(10) 0.0589(11) 0.0508(10) -0.0011(8) 0.0042(8) 0.0075(8)
C17 0.0677(13) 0.0582(12) 0.0696(13) 0.0011(10) 0.0180(10) 0.0070(10)
C18 0.0794(15) 0.0609(12) 0.0814(15) -0.0020(11) 0.0103(12) 0.0188(11)
C19 0.0672(13) 0.0892(17) 0.0661(14) -0.0088(13) 0.0010(11) 0.0342(12)
C20 0.0587(12) 0.1017(18) 0.0541(12) -0.0039(12) 0.0107(10) 0.0227(12)
C21 0.0543(11) 0.0727(13) 0.0564(12) 0.0026(10) 0.0111(9) 0.0061(10)
C22 0.0505(10) 0.0476(9) 0.0445(9) 0.0037(8) 0.0074(8) 0.0072(7)
C23 0.0515(10) 0.0535(10) 0.0464(10) 0.0023(8) 0.0070(8) 0.0118(8)
C24 0.0565(11) 0.0594(11) 0.0537(11) -0.0063(9) 0.0117(9) 0.0098(9)
C25 0.0779(14) 0.0535(11) 0.0656(13) -0.0035(10) 0.0218(11) 0.0147(9)
C26 0.0760(14) 0.0606(12) 0.0649(13) 0.0139(11) 0.0138(11) 0.0243(10)
C27 0.0590(11) 0.0633(12) 0.0529(11) 0.0089(10) 0.0046(9) 0.0169(9)
C28 0.0636(12) 0.0742(14) 0.0663(13) -0.0197(11) 0.0115(10) 0.0060(11)
C29 0.0627(12) 0.0605(12) 0.0549(11) -0.0069(10) 0.0010(9) -0.0010(9)
C30 0.0742(13) 0.0594(12) 0.0549(12) 0.0002(10) 0.0067(10) 0.0057(9)
C31 0.1049(19) 0.0789(15) 0.0598(14) -0.0049(14) 0.0110(13) 0.0109(11)
C32 0.138(3) 0.099(2) 0.0649(16) -0.007(2) -0.0176(17) 0.0188(15)
C33 0.097(2) 0.122(3) 0.094(2) -0.0079(19) -0.0411(18) 0.0140(18)
C34 0.0685(14) 0.1020(19) 0.0806(17) -0.0111(13) -0.0080(13) 0.0033(14)

loop_
_atom_type_symbol
_atom_type_description
_atom_type_scat_dispersion_real
_atom_type_scat_dispersion_imag
_atom_type_scat_source
C C 0.0033 0.0016
;
International Tables for Crystallography
(1992, Vol. C, Tables 4.2.6.8 and 6.1.1.4)
;
H H 0.0000 0.0000
;
International Tables for Crystallography
(1992, Vol. C, Table 6.1.1.4)
;
N N 0.0061 0.0033
;
International Tables for Crystallography
(1992, Vol. C, Tables 4.2.6.8 and 6.1.1.4)
;
O O 0.0106 0.0060
;
International Tables for Crystallography
(1992, Vol. C, Tables 4.2.6.8 and 6.1.1.4)
;

loop_
_geom_angle_atom_site_label_1
_geom_angle_atom_site_label_2
_geom_angle_atom_site_label_3
_geom_angle
_geom_angle_publ_flag
_geom_angle_site_symmetry_1
_geom_angle_site_symmetry_2
_geom_angle_site_symmetry_3
C7 N1 C8 107.56(16) yes . . .
C7 N1 C22 127.92(16) yes . . .
C8 N1 C22 124.48(14) yes . . .
C7 N2 C9 106.38(15) yes . . .
C2 C1 C6 118.17(19) yes . . .
C2 C1 C7 123.45(16) yes . . .
C6 C1 C7 118.36(18) yes . . .
C1 C2 C3 120.56(17) yes . . .
C2 C3 C4 120.6(3) yes . . .
C3 C4 C5 119.6(3) yes . . .
C4 C5 C6 120.01(19) yes . . .
C1 C6 C5 121.1(2) yes . . .
N1 C7 N2 110.65(18) yes . . .
N1 C7 C1 125.99(17) yes . . .
N2 C7 C1 123.35(16) yes . . .
N1 C8 C9 105.21(16) yes . . .
N1 C8 C10 122.65(17) yes . . .
C9 C8 C10 132.11(18) yes . . .
N2 C9 C8 110.20(17) yes . . .
N2 C9 C16 120.15(16) yes . . .
C8 C9 C16 129.65(18) yes . . .
C8 C10 C11 120.52(19) yes . . .
C8 C10 C15 120.89(18) yes . . .
C11 C10 C15 118.58(19) yes . . .
C10 C11 C12 120.4(3) yes . . .
C11 C12 C13 120.2(3) yes . . .
C12 C13 C14 119.8(3) yes . . .
C13 C14 C15 120.7(3) yes . . .
C10 C15 C14 120.4(3) yes . . .
C9 C16 C17 119.44(19) yes . . .
C9 C16 C21 122.75(19) yes . . .
C17 C16 C21 117.8(2) yes . . .
C16 C17 C18 121.3(3) yes . . .
C17 C18 C19 120.4(3) yes . . .
C18 C19 C20 119.3(3) yes . . .
C19 C20 C21 120.5(3) yes . . .
C16 C21 C20 120.8(2) yes . . .
N1 C22 C23 119.46(16) yes . . .
N1 C22 C27 119.32(16) yes . . .
C23 C22 C27 121.22(17) yes . . .
C22 C23 C24 119.41(18) yes . . .
C23 C24 C25 119.11(17) yes . . .
C23 C24 C28 122.23(19) yes . . .
C25 C24 C28 118.54(19) yes . . .
C24 C25 C26 120.5(2) yes . . .
C25 C26 C27 120.4(2) yes . . .
C22 C27 C26 119.26(18) yes . . .
O1 C28 C24 119.4(3) yes . . .
O1 C28 C29 119.22(19) yes . . .
C24 C28 C29 121.4(2) yes . . .
C28 C29 C30 122.42(19) yes . . .
C28 C29 C34 118.5(3) yes . . .
C30 C29 C34 119.0(3) yes . . .
C29 C30 C31 119.9(3) yes . . .
C30 C31 C32 120.2(3) yes . . .
C31 C32 C33 120.4(3) yes . . .
C32 C33 C34 119.8(3) yes . . .
C29 C34 C33 120.8(3) yes . . .
C1 C2 H2 119.716 no . . .
C3 C2 H2 119.720 no . . .
C2 C3 H3 119.713 no . . .
C4 C3 H3 119.710 no . . .
C3 C4 H4 120.204 no . . .
C5 C4 H4 120.206 no . . .
C4 C5 H5 119.998 no . . .
C6 C5 H5 119.995 no . . .
C1 C6 H6 119.471 no . . .
C5 C6 H6 119.467 no . . .
C10 C11 H11 119.796 no . . .
C12 C11 H11 119.793 no . . .
C11 C12 H12 119.926 no . . .
C13 C12 H12 119.919 no . . .
C12 C13 H13 120.120 no . . .
C14 C13 H13 120.122 no . . .
C13 C14 H14 119.674 no . . .
C15 C14 H14 119.668 no . . .
C10 C15 H15 119.800 no . . .
C14 C15 H15 119.798 no . . .
C16 C17 H17 119.352 no . . .
C18 C17 H17 119.351 no . . .
C17 C18 H18 119.800 no . . .
C19 C18 H18 119.800 no . . .
C18 C19 H19 120.358 no . . .
C20 C19 H19 120.359 no . . .
C19 C20 H20 119.771 no . . .
C21 C20 H20 119.775 no . . .
C16 C21 H21 119.625 no . . .
C20 C21 H21 119.620 no . . .
C22 C23 H23 120.294 no . . .
C24 C23 H23 120.295 no . . .
C24 C25 H25 119.739 no . . .
C26 C25 H25 119.744 no . . .
C25 C26 H26 119.787 no . . .
C27 C26 H26 119.785 no . . .
C22 C27 H27 120.374 no . . .
C26 C27 H27 120.365 no . . .
C29 C30 H30 120.069 no . . .
C31 C30 H30 120.061 no . . .
C30 C31 H31 119.910 no . . .
C32 C31 H31 119.913 no . . .
C31 C32 H32 119.819 no . . .
C33 C32 H32 119.811 no . . .
C32 C33 H33 120.102 no . . .
C34 C33 H33 120.098 no . . .
C29 C34 H34 119.627 no . . .
C33 C34 H34 119.616 no . . .

loop_
_geom_bond_atom_site_label_1
_geom_bond_atom_site_label_2
_geom_bond_distance
_geom_bond_publ_flag
_geom_bond_site_symmetry_1
_geom_bond_site_symmetry_2
O1 C28 1.223(4) yes . .
N1 C7 1.379(3) yes . .
N1 C8 1.390(3) yes . .
N1 C22 1.443(3) yes . .
N2 C7 1.321(3) yes . .
N2 C9 1.386(3) yes . .
C1 C2 1.393(3) yes . .
C1 C6 1.390(3) yes . .
C1 C7 1.474(3) yes . .
C2 C3 1.385(4) yes . .
C3 C4 1.376(4) yes . .
C4 C5 1.381(4) yes . .
C5 C6 1.385(4) yes . .
C8 C9 1.377(3) yes . .
C8 C10 1.479(3) yes . .
C9 C16 1.477(3) yes . .
C10 C11 1.396(3) yes . .
C10 C15 1.382(4) yes . .
C11 C12 1.381(4) yes . .
C12 C13 1.371(5) yes . .
C13 C14 1.374(4) yes . .
C14 C15 1.375(4) yes . .
C16 C17 1.384(3) yes . .
C16 C21 1.395(3) yes . .
C17 C18 1.382(4) yes . .
C18 C19 1.373(4) yes . .
C19 C20 1.380(4) yes . .
C20 C21 1.382(4) yes . .
C22 C23 1.377(3) yes . .
C22 C27 1.382(3) yes . .
C23 C24 1.396(3) yes . .
C24 C25 1.395(4) yes . .
C24 C28 1.488(3) yes . .
C25 C26 1.371(3) yes . .
C26 C27 1.381(4) yes . .
C28 C29 1.496(4) yes . .
C29 C30 1.384(4) yes . .
C29 C34 1.382(4) yes . .
C30 C31 1.382(4) yes . .
C31 C32 1.365(5) yes . .
C32 C33 1.372(6) yes . .
C33 C34 1.370(5) yes . .
C2 H2 0.930 no . .
C3 H3 0.930 no . .
C4 H4 0.930 no . .
C5 H5 0.930 no . .
C6 H6 0.930 no . .
C11 H11 0.930 no . .
C12 H12 0.930 no . .
C13 H13 0.930 no . .
C14 H14 0.930 no . .
C15 H15 0.930 no . .
C17 H17 0.930 no . .
C18 H18 0.930 no . .
C19 H19 0.930 no . .
C20 H20 0.930 no . .
C21 H21 0.930 no . .
C23 H23 0.930 no . .
C25 H25 0.930 no . .
C26 H26 0.930 no . .
C27 H27 0.930 no . .
C30 H30 0.930 no . .
C31 H31 0.930 no . .
C32 H32 0.930 no . .
C33 H33 0.930 no . .
C34 H34 0.930 no . .

loop_
_geom_contact_atom_site_label_1
_geom_contact_atom_site_label_2
_geom_contact_distance
_geom_contact_publ_flag
_geom_contact_site_symmetry_1
_geom_contact_site_symmetry_2
O1 C23 3.567(4) no . .
O1 C25 2.808(4) no . .
O1 C30 3.561(4) no . .
O1 C34 2.806(5) no . .
N1 C2 3.125(4) no . .
N1 C15 3.137(4) no . .
N2 C6 2.934(4) no . .
N2 C17 2.908(4) no . .
C1 C4 2.793(4) no . .
C1 C9 3.594(4) no . .
C1 C22 3.133(4) no . .
C1 C27 3.423(4) no . .
C2 C5 2.763(4) no . .
C2 C22 3.125(4) no . .
C2 C27 3.307(4) no . .
C3 C6 2.754(4) no . .
C7 C16 3.567(4) no . .
C7 C23 3.534(4) no . .
C7 C27 3.223(5) no . .
C8 C21 3.159(4) no . .
C8 C23 3.158(4) no . .
C8 C27 3.526(4) no . .
C9 C11 3.284(4) no . .
C9 C22 3.596(5) no . .
C10 C13 2.776(4) no . .
C10 C16 3.312(5) no . .
C10 C21 3.299(4) no . .
C10 C22 3.007(4) no . .
C10 C23 3.265(4) no . .
C11 C14 2.746(5) no . .
C11 C16 3.545(4) no . .
C11 C21 3.320(4) no . .
C12 C15 2.756(5) no . .
C15 C22 3.179(4) no . .
C15 C23 3.525(5) no . .
C16 C19 2.795(4) no . .
C17 C20 2.748(4) no . .
C18 C21 2.753(5) no . .
C22 C25 2.751(4) no . .
C23 C26 2.771(4) no . .
C23 C29 3.085(4) no . .
C23 C30 3.145(4) no . .
C24 C27 2.779(4) no . .
C24 C30 3.079(5) no . .
C29 C32 2.758(5) no . .
C30 C33 2.754(5) no . .
C31 C34 2.743(5) no . .
O1 C19 3.221(5) no . 1_445
O1 C20 3.511(5) no . 1_445
O1 C31 3.598(5) no . 2_565
C2 C7 3.405(4) no . 2_576
C7 C2 3.405(4) no . 2_576
C19 O1 3.221(5) no . 1_665
C19 C27 3.599(4) no . 2_676
C20 O1 3.511(5) no . 1_665
C20 C27 3.529(4) no . 2_676
C25 C26 3.599(5) no . 2_566
C26 C25 3.599(5) no . 2_566
C27 C19 3.599(4) no . 2_676
C27 C20 3.529(4) no . 2_676
C28 C31 3.557(5) no . 2_565
C30 C30 3.485(5) no . 2_565
C31 O1 3.598(5) no . 2_565
C31 C28 3.557(5) no . 2_565
O1 H25 2.5513 no . .
O1 H34 2.5491 no . .
N1 H2 2.9096 no . .
N1 H15 2.9781 no . .
N1 H23 2.5955 no . .
N1 H27 2.5992 no . .
N2 H6 2.6626 no . .
N2 H17 2.6059 no . .
C1 H3 3.2483 no . .
C1 H5 3.2522 no . .
C1 H27 3.2430 no . .
C2 H4 3.2371 no . .
C2 H6 3.2294 no . .
C2 H27 3.3786 no . .
C3 H5 3.2233 no . .
C4 H2 3.2330 no . .
C4 H6 3.2313 no . .
C5 H3 3.2222 no . .
C6 H2 3.2305 no . .
C6 H4 3.2362 no . .
C7 H2 2.6996 no . .
C7 H6 2.5941 no . .
C7 H27 3.1216 no . .
C8 H11 2.6506 no . .
C8 H15 2.6448 no . .
C8 H21 2.9237 no . .
C8 H23 3.0354 no . .
C9 H11 3.1376 no . .
C9 H17 2.6091 no . .
C9 H21 2.6888 no . .
C10 H12 3.2472 no . .
C10 H14 3.2293 no . .
C10 H21 2.7304 no . .
C10 H23 3.0945 no . .
C10 H30 3.4361 no . .
C11 H13 3.2243 no . .
C11 H15 3.2313 no . .
C11 H21 2.8436 no . .
C11 H23 3.5051 no . .
C11 H30 3.3222 no . .
C12 H14 3.2117 no . .
C12 H21 3.5746 no . .
C12 H30 3.2861 no . .
C12 H31 3.1156 no . .
C13 H11 3.2209 no . .
C13 H15 3.2246 no . .
C13 H30 3.3210 no . .
C13 H31 3.5417 no . .
C14 H12 3.2135 no . .
C14 H30 3.4235 no . .
C15 H11 3.2293 no . .
C15 H13 3.2269 no . .
C15 H21 3.3958 no . .
C15 H30 3.4921 no . .
C16 H11 3.2381 no . .
C16 H18 3.2442 no . .
C16 H20 3.2504 no . .
C17 H19 3.2312 no . .
C17 H21 3.2218 no . .
C18 H20 3.2153 no . .
C19 H17 3.2238 no . .
C19 H21 3.2333 no . .
C20 H18 3.2166 no . .
C21 H11 3.1855 no . .
C21 H17 3.2219 no . .
C21 H19 3.2380 no . .
C22 H2 2.6171 no . .
C22 H15 2.9189 no . .
C22 H26 3.2235 no . .
C23 H2 3.0222 no . .
C23 H15 3.5534 no . .
C23 H25 3.2457 no . .
C23 H27 3.2407 no . .
C23 H30 2.7061 no . .
C24 H26 3.2397 no . .
C24 H30 2.7930 no . .
C25 H23 3.2491 no . .
C25 H27 3.2273 no . .
C26 H2 3.5887 no . .
C27 H2 2.9735 no . .
C27 H15 3.1304 no . .
C27 H23 3.2412 no . .
C27 H25 3.2250 no . .
C28 H23 2.6976 no . .
C28 H25 2.6158 no . .
C28 H30 2.6927 no . .
C28 H34 2.6048 no . .
C29 H23 2.8120 no . .
C29 H31 3.2331 no . .
C29 H33 3.2302 no . .
C30 H23 2.7354 no . .
C30 H32 3.2201 no . .
C30 H34 3.2236 no . .
C31 H33 3.2131 no . .
C32 H30 3.2192 no . .
C32 H34 3.2094 no . .
C33 H31 3.2127 no . .
C34 H30 3.2257 no . .
C34 H32 3.2102 no . .
H2 H3 2.3066 no . .
H2 H23 3.3551 no . .
H2 H27 3.2991 no . .
H3 H4 2.3053 no . .
H4 H5 2.3143 no . .
H5 H6 2.3075 no . .
H11 H12 2.3068 no . .
H11 H21 2.9653 no . .
H12 H13 2.3013 no . .
H12 H31 2.9236 no . .
H13 H14 2.3012 no . .
H14 H15 2.2981 no . .
H15 H27 3.2111 no . .
H17 H18 2.3000 no . .
H18 H19 2.3051 no . .
H19 H20 2.3123 no . .
H20 H21 2.3039 no . .
H23 H30 2.4289 no . .
H25 H26 2.2945 no . .
H26 H27 2.3127 no . .
H30 H31 2.3117 no . .
H31 H32 2.2917 no . .
H32 H33 2.3004 no . .
H33 H34 2.2958 no . .
O1 H13 3.4239 no . 2_565
O1 H19 2.5132 no . 1_445
O1 H20 3.0871 no . 1_445
O1 H26 3.3683 no . 2_566
O1 H31 3.0878 no . 2_565
N2 H2 3.2266 no . 2_576
N2 H3 3.2315 no . 2_576
N2 H15 3.4560 no . 2_676
C1 H2 3.1732 no . 2_576
C1 H21 3.3276 no . 2_676
C1 H23 3.5980 no . 2_576
C2 H2 3.3218 no . 2_576
C2 H23 3.5480 no . 2_576
C3 H11 3.5961 no . 2_576
C3 H23 3.2656 no . 2_576
C3 H31 3.5536 no . 1_556
C3 H32 3.2473 no . 1_556
C4 H11 3.4432 no . 2_576
C4 H12 3.3114 no . 1_556
C4 H23 3.0097 no . 2_576
C4 H31 3.2264 no . 1_556
C4 H32 3.5279 no . 1_556
C5 H12 3.1946 no . 1_556
C5 H21 3.5647 no . 2_676
C5 H23 3.0226 no . 2_576
C6 H21 2.9122 no . 2_676
C6 H23 3.3197 no . 2_576
C7 H2 3.0704 no . 2_576
C7 H3 3.5480 no . 2_576
C7 H21 3.5513 no . 2_676
C8 H3 3.3045 no . 2_576
C9 H3 3.0350 no . 2_576
C12 H20 3.2884 no . 2_675
C13 H20 3.2676 no . 2_675
C13 H34 3.5975 no . 1_655
C13 H34 3.4833 no . 2_565
C14 H6 3.3342 no . 2_676
C14 H19 3.5720 no . 1_545
C14 H34 3.2951 no . 1_655
C15 H6 3.1326 no . 2_676
C15 H18 3.5428 no . 1_545
C16 H3 3.4803 no . 2_576
C16 H27 3.0570 no . 2_676
C16 H32 3.5150 no . 2_575
C17 H3 3.5702 no . 2_576
C17 H18 3.3472 no . 2_686
C17 H26 3.2946 no . 1_565
C17 H27 3.1876 no . 2_676
C17 H32 3.3119 no . 2_575
C18 H18 3.2138 no . 2_686
C18 H27 3.1037 no . 2_676
C18 H33 3.2106 no . 2_575
C19 H13 3.4993 no . 2_675
C19 H14 3.3138 no . 1_565
C19 H26 3.2948 no . 2_676
C19 H27 2.8517 no . 2_676
C19 H33 2.9033 no . 2_575
C20 H12 3.5113 no . 2_675
C20 H13 3.1834 no . 2_675
C20 H27 2.6677 no . 2_676
C20 H33 3.1524 no . 2_575
C21 H6 3.5318 no . 2_676
C21 H27 2.7798 no . 2_676
C25 H17 3.5752 no . 1_545
C25 H25 3.4891 no . 2_566
C25 H26 3.3002 no . 2_566
C26 H17 3.0828 no . 1_545
C26 H18 3.1955 no . 1_545
C26 H25 3.1799 no . 2_566
C27 H18 3.3227 no . 1_545
C28 H19 3.5510 no . 1_445
C28 H31 3.3539 no . 2_565
C29 H5 3.2177 no . 2_576
C30 H5 3.4901 no . 2_576
C31 H4 3.2431 no . 1_554
C31 H5 3.5878 no . 2_576
C32 H3 3.3443 no . 1_554
C32 H4 3.4288 no . 1_554
C32 H5 3.4000 no . 2_576
C32 H11 3.5829 no . 2_575
C33 H5 3.1149 no . 2_576
C33 H14 3.4508 no . 2_565
C34 H5 3.0214 no . 2_576
C34 H13 3.4856 no . 2_565
C34 H14 3.5409 no . 1_455
H2 N2 3.2266 no . 2_576
H2 C1 3.1732 no . 2_576
H2 C2 3.3218 no . 2_576
H2 C7 3.0704 no . 2_576
H2 H2 3.2622 no . 2_576
H3 N2 3.2315 no . 2_576
H3 C7 3.5480 no . 2_576
H3 C8 3.3045 no . 2_576
H3 C9 3.0350 no . 2_576
H3 C16 3.4803 no . 2_576
H3 C17 3.5702 no . 2_576
H3 C32 3.3443 no . 1_556
H3 H11 3.2124 no . 2_576
H3 H17 3.2886 no . 2_576
H3 H25 3.1704 no . 2_566
H3 H31 3.3674 no . 1_556
H3 H32 2.5239 no . 1_556
H4 C31 3.2431 no . 1_556
H4 C32 3.4288 no . 1_556
H4 H4 3.3806 no . 2_577
H4 H11 2.9381 no . 2_576
H4 H12 3.1618 no . 1_556
H4 H23 3.3678 no . 2_576
H4 H31 2.7487 no . 1_556
H4 H32 3.0909 no . 1_556
H5 C29 3.2177 no . 2_576
H5 C30 3.4901 no . 2_576
H5 C31 3.5878 no . 2_576
H5 C32 3.4000 no . 2_576
H5 C33 3.1149 no . 2_576
H5 C34 3.0214 no . 2_576
H5 H12 2.9691 no . 1_556
H5 H23 3.3707 no . 2_576
H5 H33 3.4989 no . 2_576
H5 H34 3.3697 no . 2_576
H6 C14 3.3342 no . 2_676
H6 C15 3.1326 no . 2_676
H6 C21 3.5318 no . 2_676
H6 H14 3.5273 no . 2_676
H6 H15 3.1858 no . 2_676
H6 H21 2.7060 no . 2_676
H11 C3 3.5961 no . 2_576
H11 C4 3.4432 no . 2_576
H11 C32 3.5829 no . 2_575
H11 H3 3.2124 no . 2_576
H11 H4 2.9381 no . 2_576
H11 H32 3.1447 no . 2_575
H12 C4 3.3114 no . 1_554
H12 C5 3.1946 no . 1_554
H12 C20 3.5113 no . 2_675
H12 H4 3.1618 no . 1_554
H12 H5 2.9691 no . 1_554
H12 H20 2.6826 no . 2_675
H13 O1 3.4239 no . 2_565
H13 C19 3.4993 no . 2_675
H13 C20 3.1834 no . 2_675
H13 C34 3.4856 no . 2_565
H13 H19 3.2462 no . 2_675
H13 H20 2.6439 no . 2_675
H13 H33 2.9876 no . 1_655
H13 H34 3.2935 no . 1_655
H13 H34 2.9232 no . 2_565
H14 C19 3.3138 no . 1_545
H14 C33 3.4508 no . 2_565
H14 C34 3.5409 no . 1_655
H14 H6 3.5273 no . 2_676
H14 H18 3.3269 no . 1_545
H14 H19 2.7247 no . 1_545
H14 H33 3.0151 no . 2_565
H14 H34 2.7035 no . 1_655
H14 H34 3.3652 no . 2_565
H15 N2 3.4560 no . 2_676
H15 H6 3.1858 no . 2_676
H15 H18 2.8367 no . 1_545
H17 C25 3.5752 no . 1_565
H17 C26 3.0828 no . 1_565
H17 H3 3.2886 no . 2_576
H17 H18 3.2119 no . 2_686
H17 H25 3.4468 no . 1_565
H17 H26 2.5222 no . 1_565
H17 H32 3.4825 no . 2_575
H18 C15 3.5428 no . 1_565
H18 C17 3.3472 no . 2_686
H18 C18 3.2138 no . 2_686
H18 C26 3.1955 no . 1_565
H18 C27 3.3227 no . 1_565
H18 H14 3.3269 no . 1_565
H18 H15 2.8367 no . 1_565
H18 H17 3.2119 no . 2_686
H18 H18 2.9893 no . 2_686
H18 H26 3.1479 no . 1_565
H18 H27 3.3457 no . 1_565
H18 H33 3.5619 no . 2_575
H19 O1 2.5132 no . 1_665
H19 C14 3.5720 no . 1_565
H19 C28 3.5510 no . 1_665
H19 H13 3.2462 no . 2_675
H19 H14 2.7247 no . 1_565
H19 H26 3.1805 no . 2_676
H19 H27 3.3469 no . 2_676
H19 H33 3.0925 no . 2_575
H19 H34 3.2143 no . 1_665
H20 O1 3.0871 no . 1_665
H20 C12 3.2884 no . 2_675
H20 C13 3.2676 no . 2_675
H20 H12 2.6826 no . 2_675
H20 H13 2.6439 no . 2_675
H20 H27 3.0767 no . 2_676
H20 H33 3.4804 no . 2_575
H21 C1 3.3276 no . 2_676
H21 C5 3.5647 no . 2_676
H21 C6 2.9122 no . 2_676
H21 C7 3.5513 no . 2_676
H21 H6 2.7060 no . 2_676
H21 H27 3.2449 no . 2_676
H23 C1 3.5980 no . 2_576
H23 C2 3.5480 no . 2_576
H23 C3 3.2656 no . 2_576
H23 C4 3.0097 no . 2_576
H23 C5 3.0226 no . 2_576
H23 C6 3.3197 no . 2_576
H23 H4 3.3678 no . 2_576
H23 H5 3.3707 no . 2_576
H25 C25 3.4891 no . 2_566
H25 C26 3.1799 no . 2_566
H25 H3 3.1704 no . 2_566
H25 H17 3.4468 no . 1_545
H25 H25 3.5115 no . 2_566
H25 H26 2.9884 no . 2_566
H25 H32 3.2965 no . 2_565
H26 O1 3.3683 no . 2_566
H26 C17 3.2946 no . 1_545
H26 C19 3.2948 no . 2_676
H26 C25 3.3002 no . 2_566
H26 H17 2.5222 no . 1_545
H26 H18 3.1479 no . 1_545
H26 H19 3.1805 no . 2_676
H26 H25 2.9884 no . 2_566
H27 C16 3.0570 no . 2_676
H27 C17 3.1876 no . 2_676
H27 C18 3.1037 no . 2_676
H27 C19 2.8517 no . 2_676
H27 C20 2.6677 no . 2_676
H27 C21 2.7798 no . 2_676
H27 H18 3.3457 no . 1_545
H27 H19 3.3469 no . 2_676
H27 H20 3.0767 no . 2_676
H27 H21 3.2449 no . 2_676
H31 O1 3.0878 no . 2_565
H31 C3 3.5536 no . 1_554
H31 C4 3.2264 no . 1_554
H31 C28 3.3539 no . 2_565
H31 H3 3.3674 no . 1_554
H31 H4 2.7487 no . 1_554
H32 C3 3.2473 no . 1_554
H32 C4 3.5279 no . 1_554
H32 C16 3.5150 no . 2_575
H32 C17 3.3119 no . 2_575
H32 H3 2.5239 no . 1_554
H32 H4 3.0909 no . 1_554
H32 H11 3.1447 no . 2_575
H32 H17 3.4825 no . 2_575
H32 H25 3.2965 no . 2_565
H33 C18 3.2106 no . 2_575
H33 C19 2.9033 no . 2_575
H33 C20 3.1524 no . 2_575
H33 H5 3.4989 no . 2_576
H33 H13 2.9876 no . 1_455
H33 H14 3.0151 no . 2_565
H33 H18 3.5619 no . 2_575
H33 H19 3.0925 no . 2_575
H33 H20 3.4804 no . 2_575
H34 C13 3.5975 no . 1_455
H34 C13 3.4833 no . 2_565
H34 C14 3.2951 no . 1_455
H34 H5 3.3697 no . 2_576
H34 H13 3.2935 no . 1_455
H34 H13 2.9232 no . 2_565
H34 H14 2.7035 no . 1_455
H34 H14 3.3652 no . 2_565
H34 H19 3.2143 no . 1_445

loop_
_geom_torsion_atom_site_label_1
_geom_torsion_atom_site_label_2
_geom_torsion_atom_site_label_3
_geom_torsion_atom_site_label_4
_geom_torsion
_geom_torsion_publ_flag
_geom_torsion_site_symmetry_1
_geom_torsion_site_symmetry_2
_geom_torsion_site_symmetry_3
_geom_torsion_site_symmetry_4
C7 N1 C8 C9 -0.04(17) no . . . .
C7 N1 C8 C10 178.43(14) no . . . .
C8 N1 C7 N2 -0.11(18) no . . . .
C8 N1 C7 C1 -179.38(14) no . . . .
C7 N1 C22 C23 114.0(2) no . . . .
C7 N1 C22 C27 -66.3(3) no . . . .
C22 N1 C7 N2 -177.89(14) no . . . .
C22 N1 C7 C1 2.8(3) no . . . .
C8 N1 C22 C23 -63.4(3) no . . . .
C8 N1 C22 C27 116.26(19) no . . . .
C22 N1 C8 C9 177.84(13) no . . . .
C22 N1 C8 C10 -3.7(3) no . . . .
C7 N2 C9 C8 -0.23(19) no . . . .
C7 N2 C9 C16 179.27(14) no . . . .
C9 N2 C7 N1 0.20(19) no . . . .
C9 N2 C7 C1 179.50(14) no . . . .
C2 C1 C6 C5 1.5(3) no . . . .
C6 C1 C2 C3 -1.4(3) no . . . .
C2 C1 C7 N1 -34.2(3) no . . . .
C2 C1 C7 N2 146.58(18) no . . . .
C7 C1 C2 C3 -179.97(16) no . . . .
C6 C1 C7 N1 147.17(17) no . . . .
C6 C1 C7 N2 -32.0(3) no . . . .
C7 C1 C6 C5 -179.84(16) no . . . .
C1 C2 C3 C4 -0.1(4) no . . . .
C2 C3 C4 C5 1.4(4) no . . . .
C3 C4 C5 C6 -1.3(4) no . . . .
C4 C5 C6 C1 -0.1(4) no . . . .
N1 C8 C9 N2 0.16(18) no . . . .
N1 C8 C9 C16 -179.28(15) no . . . .
N1 C8 C10 C11 126.23(19) no . . . .
N1 C8 C10 C15 -55.4(3) no . . . .
C9 C8 C10 C11 -55.8(3) no . . . .
C9 C8 C10 C15 122.6(3) no . . . .
C10 C8 C9 N2 -178.10(17) no . . . .
C10 C8 C9 C16 2.5(4) no . . . .
N2 C9 C16 C17 -27.0(3) no . . . .
N2 C9 C16 C21 152.35(15) no . . . .
C8 C9 C16 C17 152.37(17) no . . . .
C8 C9 C16 C21 -28.3(3) no . . . .
C8 C10 C11 C12 178.23(16) no . . . .
C8 C10 C15 C14 -179.83(16) no . . . .
C11 C10 C15 C14 -1.4(3) no . . . .
C15 C10 C11 C12 -0.2(3) no . . . .
C10 C11 C12 C13 1.9(4) no . . . .
C11 C12 C13 C14 -2.0(5) no . . . .
C12 C13 C14 C15 0.4(5) no . . . .
C13 C14 C15 C10 1.4(4) no . . . .
C9 C16 C17 C18 179.89(14) no . . . .
C9 C16 C21 C20 -179.18(14) no . . . .
C17 C16 C21 C20 0.2(3) no . . . .
C21 C16 C17 C18 0.5(3) no . . . .
C16 C17 C18 C19 -0.7(3) no . . . .
C17 C18 C19 C20 0.3(3) no . . . .
C18 C19 C20 C21 0.4(3) no . . . .
C19 C20 C21 C16 -0.7(3) no . . . .
N1 C22 C23 C24 -179.95(14) no . . . .
N1 C22 C27 C26 178.37(15) no . . . .
C23 C22 C27 C26 -2.0(3) no . . . .
C27 C22 C23 C24 0.4(3) no . . . .
C22 C23 C24 C25 1.7(3) no . . . .
C22 C23 C24 C28 177.58(16) no . . . .
C23 C24 C25 C26 -2.1(3) no . . . .
C23 C24 C28 O1 -149.6(2) no . . . .
C23 C24 C28 C29 31.4(3) no . . . .
C25 C24 C28 O1 26.3(3) no . . . .
C25 C24 C28 C29 -152.66(19) no . . . .
C28 C24 C25 C26 -178.21(18) no . . . .
C24 C25 C26 C27 0.6(4) no . . . .
C25 C26 C27 C22 1.5(4) no . . . .
O1 C28 C29 C30 -149.1(2) no . . . .
O1 C28 C29 C34 27.0(3) no . . . .
C24 C28 C29 C30 29.9(3) no . . . .
C24 C28 C29 C34 -154.05(18) no . . . .
C28 C29 C30 C31 175.51(17) no . . . .
C28 C29 C34 C33 -176.92(19) no . . . .
C30 C29 C34 C33 -0.7(4) no . . . .
C34 C29 C30 C31 -0.6(3) no . . . .
C29 C30 C31 C32 1.6(3) no . . . .
C30 C31 C32 C33 -1.3(4) no . . . .
C31 C32 C33 C34 0.1(5) no . . . .
C32 C33 C34 C29 1.0(5) no . . . .
